data_7013034
loop_
_publ_author_name
'Deacon, Glen B.'
'Forsyth, Craig M.'
'Scott, Natalie M.'

_publ_section_title
;
 Mixed-ligand ytterbium(iii) complexes incorporating one or two
 bidentate (N,O) amide ligands
;
_journal_issue 16
_journal_name_full 'Dalton Transactions'
_journal_page_first 3216
_journal_paper_doi 10.1039/b303724j
_journal_year 2003
_chemical_formula_sum 'C16 H23 Cl N O Si Yb'
_chemical_formula_weight 481.93
_chemical_name_common ybcacl
_chemical_name_systematic
;
Dichlorobis(methylcyclopentadienyl)bis(N-(2-methoxyphenyl)-N-trimethy
lsilylamido)diytterbium(III)]
;
_space_group_IT_number 2
_symmetry_cell_setting triclinic
_symmetry_space_group_name_Hall '-P 1'
_symmetry_space_group_name_H-M 'P -1'
_atom_sites_solution_hydrogens geom
_atom_sites_solution_primary direct
_atom_sites_solution_secondary difmap
_audit_creation_method SHELXL-97
_cell_angle_alpha 76.953(1)
_cell_angle_beta 78.027(1)
_cell_angle_gamma 64.868(1)
_cell_formula_units_Z 2
_cell_length_a 8.5538(1)
_cell_length_b 9.7537(2)
_cell_length_c 12.0433(2)
_cell_measurement_reflns_used 8975
_cell_measurement_temperature 123(2)
_cell_measurement_theta_max 28.28
_cell_measurement_theta_min 3.50
_cell_volume 879.06(3)
_computing_cell_refinement DENZO-SMN
_computing_data_collection 'Nonius Collect'
_computing_data_reduction 'X -Seed'
_computing_molecular_graphics 'X-Seed / POV-Ray'
_computing_publication_material 'Microsoft Office 2000'
_computing_structure_refinement 'SHELXL-97 (Sheldrick, 1997)'
_computing_structure_solution 'SHELXS-97 (Sheldrick, 1990)'
_diffrn_ambient_temperature 123(2)
_diffrn_measured_fraction_theta_full 0.992
_diffrn_measured_fraction_theta_max 0.984
_diffrn_measurement_device_type 'Nonius Kappa CCD'
_diffrn_measurement_method 'psi and omega scans'
_diffrn_radiation_monochromator graphite
_diffrn_radiation_source 'fine-focus sealed tube'
_diffrn_radiation_type MoK\a
_diffrn_radiation_wavelength 0.71073
_diffrn_reflns_av_R_equivalents 0.0495
_diffrn_reflns_av_sigmaI/netI 0.0566
_diffrn_reflns_limit_h_max 11
_diffrn_reflns_limit_h_min 0
_diffrn_reflns_limit_k_max 12
_diffrn_reflns_limit_k_min -11
_diffrn_reflns_limit_l_max 16
_diffrn_reflns_limit_l_min -15
_diffrn_reflns_number 8975
_diffrn_reflns_theta_full 27.50
_diffrn_reflns_theta_max 28.28
_diffrn_reflns_theta_min 3.50
_diffrn_standards_number 0
_exptl_absorpt_coefficient_mu 5.537
_exptl_absorpt_correction_T_max 0.740
_exptl_absorpt_correction_T_min 0.380
_exptl_absorpt_correction_type numerical
_exptl_absorpt_process_details Face-indexed/Gaussian
_exptl_crystal_colour red
_exptl_crystal_density_diffrn 1.821
_exptl_crystal_density_method 'not measured'
_exptl_crystal_description prismatic
_exptl_crystal_F_000 470
_exptl_crystal_size_max 0.23
_exptl_crystal_size_mid 0.23
_exptl_crystal_size_min 0.05
_refine_diff_density_max 1.741
_refine_diff_density_min -2.261
_refine_diff_density_rms 0.184
_refine_ls_extinction_method none
_refine_ls_goodness_of_fit_ref 1.046
_refine_ls_hydrogen_treatment mixed
_refine_ls_matrix_type full
_refine_ls_number_parameters 190
_refine_ls_number_reflns 4293
_refine_ls_number_restraints 0
_refine_ls_restrained_S_all 1.046
_refine_ls_R_factor_all 0.0394
_refine_ls_R_factor_gt 0.0322
_refine_ls_shift/su_max 0.002
_refine_ls_shift/su_mean 0.000
_refine_ls_structure_factor_coef Fsqd
_refine_ls_weighting_details 'calc w=1/[\s^2^(Fo^2^)+(0.0343P)^2^+0.3207P] where P=(Fo^2^+2Fc^2^)/3'
_refine_ls_weighting_scheme calc
_refine_ls_wR_factor_gt 0.0711
_refine_ls_wR_factor_ref 0.0735
_reflns_number_gt 3834
_reflns_number_total 4293
_reflns_threshold_expression >2sigma(I)
_cod_data_source_file b303724j.txt
_cod_data_source_block compound2
_cod_depositor_comments
;
The following automatic conversions were performed:
'_exptl_absorpt_correction_type' value 'Numerical' changed to 'numerical'
according to '/home/saulius/struct/CIF-dictionaries/cif_core.dic'
dictionary named 'cif_core.dic' version 2.4.1 from 2010-06-29.

Automatic conversion script
Id: cif_fix_enum 1527 2010-12-29 10:47:43Z saulius 
;
_cod_original_cell_volume 879.1(3)
_cod_original_sg_symbol_H-M P-1
_cod_database_code 7013034

loop_
_symmetry_equiv_pos_as_xyz
'x, y, z'
'-x, -y, -z'

loop_
_atom_site_label
_atom_site_type_symbol
_atom_site_fract_x
_atom_site_fract_y
_atom_site_fract_z
_atom_site_U_iso_or_equiv
_atom_site_adp_type
_atom_site_occupancy
_atom_site_symmetry_multiplicity
_atom_site_calc_flag
_atom_site_refinement_flags
_atom_site_disorder_assembly
_atom_site_disorder_group
Yb1 Yb 0.88531(2) 0.960347(18) 0.663009(13) 0.01212(7) Uani 1 1 d . . .
Cl1 Cl 1.19604(13) 0.87281(12) 0.53979(8) 0.0169(2) Uani 1 1 d . . .
Si1 Si 0.59987(15) 1.31326(13) 0.74243(9) 0.0149(2) Uani 1 1 d . . .
O1 O 1.0683(4) 0.9002(3) 0.8020(2) 0.0166(6) Uani 1 1 d . . .
N1 N 0.8028(5) 1.1620(4) 0.7489(3) 0.0140(7) Uani 1 1 d . . .
C1 C 0.8235(6) 0.7509(5) 0.5956(4) 0.0192(9) Uani 1 1 d . . .
C2 C 0.6642(6) 0.8521(5) 0.6460(4) 0.0220(9) Uani 1 1 d . . .
H2 H 0.5674 0.9200 0.6068 0.026 Uiso 1 1 calc R . .
C3 C 0.6721(6) 0.8358(5) 0.7641(4) 0.0222(9) Uani 1 1 d . . .
H3 H 0.5820 0.8907 0.8180 0.027 Uiso 1 1 calc R . .
C4 C 0.8365(6) 0.7242(5) 0.7883(4) 0.0215(9) Uani 1 1 d . . .
H4 H 0.8769 0.6896 0.8615 0.026 Uiso 1 1 calc R . .
C5 C 0.9312(6) 0.6725(5) 0.6837(4) 0.0204(9) Uani 1 1 d . . .
H5 H 1.0471 0.5980 0.6744 0.024 Uiso 1 1 calc R . .
C6 C 0.8734(7) 0.7268(6) 0.4716(4) 0.0243(10) Uani 1 1 d . . .
H6A H 0.9929 0.6500 0.4612 0.036 Uiso 1 1 calc R . .
H6B H 0.8657 0.8237 0.4224 0.036 Uiso 1 1 calc R . .
H6C H 0.7940 0.6909 0.4506 0.036 Uiso 1 1 calc R . .
C10 C 1.2126(6) 0.7550(5) 0.8264(4) 0.0227(10) Uani 1 1 d . . .
H10A H 1.1998 0.6762 0.7954 0.034 Uiso 1 1 calc R . .
H10B H 1.2137 0.7258 0.9097 0.034 Uiso 1 1 calc R . .
H10C H 1.3220 0.7647 0.7907 0.034 Uiso 1 1 calc R . .
C11 C 0.9254(5) 1.1637(5) 0.8085(3) 0.0140(8) Uani 1 1 d . . .
C12 C 1.0657(6) 1.0268(5) 0.8398(3) 0.0150(8) Uani 1 1 d . . .
C13 C 1.1885(6) 1.0155(5) 0.9041(3) 0.0191(9) Uani 1 1 d . . .
H13 H 1.2781 0.9191 0.9261 0.023 Uiso 1 1 calc R . .
C14 C 1.1785(6) 1.1474(6) 0.9359(4) 0.0230(10) Uani 1 1 d . . .
H14 H 1.2615 1.1422 0.9800 0.028 Uiso 1 1 calc R . .
C15 C 1.0470(6) 1.2865(6) 0.9029(4) 0.0227(10) Uani 1 1 d . . .
H15 H 1.0410 1.3773 0.9235 0.027 Uiso 1 1 calc R . .
C16 C 0.9240(6) 1.2949(5) 0.8402(4) 0.0193(9) Uani 1 1 d . . .
H16 H 0.8357 1.3921 0.8178 0.023 Uiso 1 1 calc R . .
C17 C 0.6061(6) 1.4891(5) 0.6428(4) 0.0239(10) Uani 1 1 d . . .
H17A H 0.6824 1.5246 0.6681 0.036 Uiso 1 1 calc R . .
H17B H 0.4883 1.5698 0.6435 0.036 Uiso 1 1 calc R . .
H17C H 0.6508 1.4649 0.5647 0.036 Uiso 1 1 calc R . .
C18 C 0.4538(6) 1.2534(5) 0.6871(4) 0.0211(9) Uani 1 1 d . . .
H18A H 0.4466 1.1610 0.7367 0.032 Uiso 1 1 calc R . .
H18B H 0.5008 1.2316 0.6087 0.032 Uiso 1 1 calc R . .
H18C H 0.3373 1.3360 0.6871 0.032 Uiso 1 1 calc R . .
C19 C 0.4954(6) 1.3605(6) 0.8909(4) 0.0261(10) Uani 1 1 d . . .
H19A H 0.4934 1.2675 0.9420 0.039 Uiso 1 1 calc R . .
H19B H 0.3760 1.4373 0.8870 0.039 Uiso 1 1 calc R . .
H19C H 0.5625 1.4013 0.9206 0.039 Uiso 1 1 calc R . .

loop_
_atom_site_aniso_label
_atom_site_aniso_U_11
_atom_site_aniso_U_22
_atom_site_aniso_U_33
_atom_site_aniso_U_23
_atom_site_aniso_U_13
_atom_site_aniso_U_12
Yb1 0.01244(10) 0.01116(10) 0.01130(9) -0.00152(6) -0.00130(6) -0.00352(7)
Cl1 0.0118(5) 0.0186(5) 0.0136(4) 0.0000(4) -0.0010(4) -0.0012(4)
Si1 0.0125(6) 0.0129(6) 0.0162(5) -0.0028(4) -0.0028(4) -0.0014(4)
O1 0.0157(15) 0.0141(15) 0.0159(14) -0.0024(11) -0.0044(12) -0.0010(12)
N1 0.0136(18) 0.0141(17) 0.0141(16) -0.0007(13) -0.0052(14) -0.0044(14)
C1 0.027(2) 0.016(2) 0.021(2) -0.0040(17) -0.0046(19) -0.0128(19)
C2 0.019(2) 0.022(2) 0.028(2) -0.0018(19) -0.0013(19) -0.0126(19)
C3 0.020(2) 0.021(2) 0.025(2) -0.0058(18) 0.0072(18) -0.0110(19)
C4 0.030(3) 0.017(2) 0.018(2) 0.0004(17) 0.0024(19) -0.014(2)
C5 0.023(2) 0.018(2) 0.022(2) -0.0028(17) -0.0035(19) -0.0102(19)
C6 0.033(3) 0.025(3) 0.021(2) -0.0057(19) -0.005(2) -0.015(2)
C10 0.022(2) 0.017(2) 0.022(2) 0.0010(18) -0.0078(19) -0.0010(19)
C11 0.015(2) 0.017(2) 0.0090(17) -0.0012(15) 0.0004(15) -0.0066(17)
C12 0.016(2) 0.017(2) 0.0092(17) -0.0027(15) 0.0024(15) -0.0054(17)
C13 0.015(2) 0.025(2) 0.0122(19) -0.0015(17) -0.0012(16) -0.0041(18)
C14 0.018(2) 0.037(3) 0.018(2) -0.0063(19) -0.0033(18) -0.013(2)
C15 0.028(3) 0.025(2) 0.019(2) -0.0073(18) -0.0036(19) -0.013(2)
C16 0.018(2) 0.017(2) 0.018(2) -0.0012(17) 0.0008(17) -0.0052(18)
C17 0.026(3) 0.017(2) 0.028(2) 0.0031(18) -0.007(2) -0.009(2)
C18 0.013(2) 0.025(2) 0.020(2) -0.0042(18) 0.0000(17) -0.0038(19)
C19 0.023(3) 0.025(3) 0.024(2) -0.0089(19) -0.004(2) 0.000(2)

loop_
_atom_type_symbol
_atom_type_description
_atom_type_scat_dispersion_real
_atom_type_scat_dispersion_imag
_atom_type_scat_source
C C 0.0033 0.0016 'International Tables Vol C Tables 4.2.6.8 and 6.1.1.4'
H H 0.0000 0.0000 'International Tables Vol C Tables 4.2.6.8 and 6.1.1.4'
N N 0.0061 0.0033 'International Tables Vol C Tables 4.2.6.8 and 6.1.1.4'
O O 0.0106 0.0060 'International Tables Vol C Tables 4.2.6.8 and 6.1.1.4'
Si Si 0.0817 0.0704 'International Tables Vol C Tables 4.2.6.8 and 6.1.1.4'
Cl Cl 0.1484 0.1585 'International Tables Vol C Tables 4.2.6.8 and 6.1.1.4'
Yb Yb -0.3850 5.5486 'International Tables Vol C Tables 4.2.6.8 and 6.1.1.4'

loop_
_geom_angle_atom_site_label_1
_geom_angle_atom_site_label_2
_geom_angle_atom_site_label_3
_geom_angle
_geom_angle_site_symmetry_1
_geom_angle_site_symmetry_3
_geom_angle_publ_flag
N1 Yb1 O1 71.30(11) . . ?
N1 Yb1 C3 103.44(14) . . ?
O1 Yb1 C3 102.68(13) . . ?
N1 Yb1 C2 120.89(14) . . ?
O1 Yb1 C2 131.56(13) . . ?
C3 Yb1 C2 31.71(14) . . ?
N1 Yb1 C4 115.98(13) . . ?
O1 Yb1 C4 79.83(13) . . ?
C3 Yb1 C4 31.58(15) . . ?
C2 Yb1 C4 52.13(15) . . ?
N1 Yb1 C5 147.19(13) . . ?
O1 Yb1 C5 91.52(12) . . ?
C3 Yb1 C5 52.08(15) . . ?
C2 Yb1 C5 51.70(15) . . ?
C4 Yb1 C5 31.54(13) . . ?
N1 Yb1 C1 152.11(14) . . ?
O1 Yb1 C1 122.65(12) . . ?
C3 Yb1 C1 52.16(14) . . ?
C2 Yb1 C1 31.26(15) . . ?
C4 Yb1 C1 52.05(13) . . ?
C5 Yb1 C1 31.17(14) . . ?
N1 Yb1 Cl1 117.35(10) . . ?
O1 Yb1 Cl1 78.22(8) . . ?
C3 Yb1 Cl1 136.48(11) . . ?
C2 Yb1 Cl1 120.42(11) . . ?
C4 Yb1 Cl1 110.36(11) . . ?
C5 Yb1 Cl1 84.48(11) . . ?
C1 Yb1 Cl1 90.13(11) . . ?
N1 Yb1 Cl1 93.92(9) . 2_776 ?
O1 Yb1 Cl1 143.31(8) . 2_776 ?
C3 Yb1 Cl1 113.52(11) . 2_776 ?
C2 Yb1 Cl1 85.00(11) . 2_776 ?
C4 Yb1 Cl1 135.70(11) . 2_776 ?
C5 Yb1 Cl1 115.00(10) . 2_776 ?
C1 Yb1 Cl1 86.09(10) . 2_776 ?
Cl1 Yb1 Cl1 79.60(5) . 2_776 ?
N1 Yb1 C11 23.99(12) . . ?
O1 Yb1 C11 48.85(11) . . ?
C3 Yb1 C11 113.28(12) . . ?
C2 Yb1 C11 139.42(13) . . ?
C4 Yb1 C11 112.26(12) . . ?
C5 Yb1 C11 136.93(12) . . ?
C1 Yb1 C11 163.95(12) . . ?
Cl1 Yb1 C11 99.94(8) . . ?
Cl1 Yb1 C11 107.89(8) 2_776 . ?
N1 Yb1 C12 49.20(12) . . ?
O1 Yb1 C12 23.47(10) . . ?
C3 Yb1 C12 112.50(13) . . ?
C2 Yb1 C12 144.21(13) . . ?
C4 Yb1 C12 97.89(13) . . ?
C5 Yb1 C12 114.54(12) . . ?
C1 Yb1 C12 145.68(12) . . ?
Cl1 Yb1 C12 85.71(8) . . ?
Cl1 Yb1 C12 126.27(8) 2_776 . ?
C11 Yb1 C12 25.75(11) . . ?
N1 Yb1 Si1 24.73(9) . . ?
O1 Yb1 Si1 94.99(8) . . ?
C3 Yb1 Si1 91.71(11) . . ?
C2 Yb1 Si1 99.86(11) . . ?
C4 Yb1 Si1 115.29(11) . . ?
C5 Yb1 Si1 143.71(11) . . ?
C1 Yb1 Si1 130.32(11) . . ?
Cl1 Yb1 Si1 131.79(4) . . ?
Cl1 Yb1 Si1 78.68(4) 2_776 . ?
C11 Yb1 Si1 48.72(8) . . ?
C12 Yb1 Si1 73.74(8) . . ?
Yb1 Cl1 Yb1 100.40(5) . 2_776 ?
N1 Si1 C18 108.95(19) . . ?
N1 Si1 C17 113.6(2) . . ?
C18 Si1 C17 106.4(2) . . ?
N1 Si1 C19 110.50(19) . . ?
C18 Si1 C19 106.7(2) . . ?
C17 Si1 C19 110.4(2) . . ?
N1 Si1 Yb1 32.06(11) . . ?
C18 Si1 Yb1 77.80(14) . . ?
C17 Si1 Yb1 117.24(16) . . ?
C19 Si1 Yb1 128.61(16) . . ?
C12 O1 C10 117.4(3) . . ?
C12 O1 Yb1 114.8(2) . . ?
C10 O1 Yb1 125.3(2) . . ?
C11 N1 Si1 120.8(3) . . ?
C11 N1 Yb1 116.0(3) . . ?
Si1 N1 Yb1 123.21(17) . . ?
C2 C1 C5 107.2(4) . . ?
C2 C1 C6 127.5(4) . . ?
C5 C1 C6 125.3(4) . . ?
C2 C1 Yb1 72.4(2) . . ?
C5 C1 Yb1 73.9(2) . . ?
C6 C1 Yb1 119.7(3) . . ?
C3 C2 C1 108.7(4) . . ?
C3 C2 Yb1 73.3(2) . . ?
C1 C2 Yb1 76.4(2) . . ?
C4 C3 C2 108.2(4) . . ?
C4 C3 Yb1 75.5(3) . . ?
C2 C3 Yb1 75.0(3) . . ?
C3 C4 C5 107.6(4) . . ?
C3 C4 Yb1 72.9(3) . . ?
C5 C4 Yb1 75.3(3) . . ?
C1 C5 C4 108.3(4) . . ?
C1 C5 Yb1 74.9(2) . . ?
C4 C5 Yb1 73.2(2) . . ?
N1 C11 C12 119.6(4) . . ?
N1 C11 C16 125.5(4) . . ?
C12 C11 C16 114.9(4) . . ?
N1 C11 Yb1 40.02(18) . . ?
C12 C11 Yb1 81.3(2) . . ?
C16 C11 Yb1 159.7(3) . . ?
C13 C12 O1 122.6(4) . . ?
C13 C12 C11 123.8(4) . . ?
O1 C12 C11 113.5(4) . . ?
C13 C12 Yb1 161.6(3) . . ?
O1 C12 Yb1 41.68(17) . . ?
C11 C12 Yb1 73.0(2) . . ?
C12 C13 C14 118.9(4) . . ?
C15 C14 C13 119.6(4) . . ?
C14 C15 C16 120.6(4) . . ?
C15 C16 C11 122.1(4) . . ?

loop_
_geom_bond_atom_site_label_1
_geom_bond_atom_site_label_2
_geom_bond_distance
_geom_bond_site_symmetry_2
_geom_bond_publ_flag
Yb1 N1 2.207(3) . ?
Yb1 O1 2.337(3) . ?
Yb1 C3 2.564(5) . ?
Yb1 C2 2.587(4) . ?
Yb1 C4 2.597(4) . ?
Yb1 C5 2.624(4) . ?
Yb1 C1 2.637(4) . ?
Yb1 Cl1 2.6464(14) . ?
Yb1 Cl1 2.6545(13) 2_776 ?
Yb1 C11 3.085(4) . ?
Yb1 C12 3.189(4) . ?
Yb1 Si1 3.4791(18) . ?
Cl1 Yb1 2.6545(13) 2_776 ?
Si1 N1 1.740(4) . ?
Si1 C18 1.867(4) . ?
Si1 C17 1.872(5) . ?
Si1 C19 1.888(5) . ?
O1 C12 1.400(5) . ?
O1 C10 1.446(5) . ?
N1 C11 1.396(5) . ?
C1 C2 1.408(7) . ?
C1 C5 1.414(6) . ?
C1 C6 1.510(6) . ?
C2 C3 1.407(6) . ?
C3 C4 1.405(7) . ?
C4 C5 1.419(6) . ?
C11 C12 1.402(6) . ?
C11 C16 1.410(6) . ?
C12 C13 1.384(6) . ?
C13 C14 1.387(7) . ?
C14 C15 1.382(7) . ?
C15 C16 1.383(6) . ?

loop_
_geom_torsion_atom_site_label_1
_geom_torsion_atom_site_label_2
_geom_torsion_atom_site_label_3
_geom_torsion_atom_site_label_4
_geom_torsion
_geom_torsion_site_symmetry_1
_geom_torsion_site_symmetry_2
_geom_torsion_site_symmetry_3
_geom_torsion_site_symmetry_4
_geom_torsion_publ_flag
C10 O1 C12 C13 -3.9(6) . . . . ?
